data_2232583
loop_
_publ_author_name
'Rodrigues, Vinola Z.'
'Kuckov\'a, Lenka'
'Gowda, B. Thimme'
'Ko\<z\'i\<sek, Jozef'

_publ_section_title
;
 4-Chloro-<i>N</i>-phenylbenzamide
;
_journal_coeditor_code BT5692
_journal_issue 12
_journal_name_full 'Acta Crystallographica Section E'
_journal_page_first o3171
_journal_paper_doi 10.1107/S1600536811045107
_journal_volume 67
_journal_year 2011
_chemical_formula_iupac 'C13 H10 Cl N O'
_chemical_formula_moiety 'C13 H10 Cl N O'
_chemical_formula_sum 'C13 H10 Cl N O'
_chemical_formula_weight 231.67
_chemical_name_systematic
;
4-Chloro-<i>N</i>-phenylbenzamide
;
_space_group_IT_number 2
_symmetry_cell_setting triclinic
_symmetry_space_group_name_Hall '-P 1'
_symmetry_space_group_name_H-M 'P -1'
_atom_sites_solution_hydrogens geom
_atom_sites_solution_primary direct
_atom_sites_solution_secondary difmap
_audit_creation_method SHELXL-97
_cell_angle_alpha 105.887(5)
_cell_angle_beta 100.849(4)
_cell_angle_gamma 90.023(4)
_cell_formula_units_Z 2
_cell_length_a 5.3934(3)
_cell_length_b 7.7679(5)
_cell_length_c 13.7831(8)
_cell_measurement_reflns_used 3954
_cell_measurement_temperature 298(2)
_cell_measurement_theta_max 29.3772
_cell_measurement_theta_min 3.5002
_cell_volume 544.64(6)
_computing_cell_refinement 'CrysAlis CCD (Oxford Diffraction, 2009)'
_computing_data_collection 'CrysAlis CCD (Oxford Diffraction, 2009)'
_computing_data_reduction 'CrysAlis RED (Oxford Diffraction, 2009)'
_computing_molecular_graphics 'DIAMOND (Brandenburg, 2002)'
_computing_publication_material 'enCIFer (Allen <i>et al.</i>, 2004)'
_computing_structure_refinement 'SHELXL97 (Sheldrick, 2008)'
_computing_structure_solution 'SHELXS97 (Sheldrick, 2008)'
_diffrn_ambient_temperature 298(2)
_diffrn_detector_area_resol_mean 10.4340
_diffrn_measured_fraction_theta_full 0.998
_diffrn_measured_fraction_theta_max 0.891
_diffrn_measurement_device_type 'Oxford Diffraction Xcalibur Ruby Gemini'
_diffrn_measurement_method '\w scans'
_diffrn_radiation_monochromator graphite
_diffrn_radiation_source 'fine-focus sealed tube'
_diffrn_radiation_type MoK\a
_diffrn_radiation_wavelength 0.71073
_diffrn_reflns_av_R_equivalents 0.0125
_diffrn_reflns_av_sigmaI/netI 0.0127
_diffrn_reflns_limit_h_max 7
_diffrn_reflns_limit_h_min -7
_diffrn_reflns_limit_k_max 10
_diffrn_reflns_limit_k_min -10
_diffrn_reflns_limit_l_max 18
_diffrn_reflns_limit_l_min -18
_diffrn_reflns_number 8972
_diffrn_reflns_theta_full 25.00
_diffrn_reflns_theta_max 29.37
_diffrn_reflns_theta_min 3.51
_diffrn_standards_decay_% 0
_diffrn_standards_interval_time 0
_diffrn_standards_number 0
_exptl_absorpt_coefficient_mu 0.325
_exptl_absorpt_correction_T_max 0.953
_exptl_absorpt_correction_T_min 0.821
_exptl_absorpt_correction_type analytical
_exptl_absorpt_process_details
;
[CrysAlis RED (Oxford Diffraction, 2009), based on expressions derived
by
Clark & Reid (1995)]
;
_exptl_crystal_colour colourless
_exptl_crystal_density_diffrn 1.413
_exptl_crystal_density_method 'not measured'
_exptl_crystal_description plate
_exptl_crystal_F_000 240
_exptl_crystal_size_max 0.9852
_exptl_crystal_size_mid 0.5067
_exptl_crystal_size_min 0.1498
_refine_diff_density_max 0.247
_refine_diff_density_min -0.381
_refine_ls_extinction_method none
_refine_ls_goodness_of_fit_ref 1.068
_refine_ls_hydrogen_treatment constr
_refine_ls_matrix_type full
_refine_ls_number_parameters 145
_refine_ls_number_reflns 3010
_refine_ls_number_restraints 0
_refine_ls_restrained_S_all 1.068
_refine_ls_R_factor_all 0.0465
_refine_ls_R_factor_gt 0.0401
_refine_ls_shift/su_max 0.000
_refine_ls_shift/su_mean 0.000
_refine_ls_structure_factor_coef Fsqd
_refine_ls_weighting_details 'calc w=1/[\s^2^(Fo^2^)+(0.0498P)^2^+0.2195P] where P=(Fo^2^+2Fc^2^)/3'
_refine_ls_weighting_scheme calc
_refine_ls_wR_factor_gt 0.1106
_refine_ls_wR_factor_ref 0.1154
_reflns_number_gt 2330
_reflns_number_total 3010
_reflns_threshold_expression >2\s(I)
_cod_data_source_file bt5692.cif
_cod_data_source_block I
_cod_original_cell_volume 544.64(5)
_cod_database_code 2232583
_cod_database_fobs_code 2232583

loop_
_symmetry_equiv_pos_as_xyz
'x, y, z'
'-x, -y, -z'

loop_
_atom_site_type_symbol
_atom_site_label
_atom_site_fract_x
_atom_site_fract_y
_atom_site_fract_z
_atom_site_U_iso_or_equiv
_atom_site_adp_type
_atom_site_calc_flag
_atom_site_refinement_flags
_atom_site_occupancy
_atom_site_symmetry_multiplicity
C C1 0.0813(3) 0.2427(2) 0.47100(11) 0.0338(3) Uani d . 1 1
C C2 0.0923(3) 0.24248(19) 0.36321(11) 0.0309(3) Uani d . 1 1
C C3 0.2913(3) 0.3259(2) 0.33873(12) 0.0354(3) Uani d . 1 1
H H3A 0.4279 0.3806 0.3902 0.042 Uiso calc R 1 1
C C4 0.2871(3) 0.3280(2) 0.23842(12) 0.0381(3) Uani d . 1 1
H H4A 0.4191 0.3849 0.2223 0.046 Uiso calc R 1 1
C C5 0.0845(3) 0.2446(2) 0.16262(11) 0.0368(3) Uani d . 1 1
C C6 -0.1146(3) 0.1601(2) 0.18473(12) 0.0394(3) Uani d . 1 1
H H6A -0.2494 0.1037 0.1328 0.047 Uiso calc R 1 1
C C7 -0.1100(3) 0.1608(2) 0.28539(12) 0.0358(3) Uani d . 1 1
H H7A -0.2442 0.1058 0.3013 0.043 Uiso calc R 1 1
C C8 0.3529(3) 0.25180(19) 0.63918(11) 0.0302(3) Uani d . 1 1
C C9 0.1937(3) 0.3348(2) 0.70443(11) 0.0352(3) Uani d . 1 1
H H9A 0.0466 0.3833 0.6787 0.042 Uiso calc R 1 1
C C10 0.2563(3) 0.3443(2) 0.80795(12) 0.0397(3) Uani d . 1 1
H H10A 0.1506 0.4001 0.8518 0.048 Uiso calc R 1 1
C C11 0.4737(3) 0.2720(2) 0.84716(12) 0.0421(4) Uani d . 1 1
H H11A 0.5144 0.2794 0.9169 0.050 Uiso calc R 1 1
C C12 0.6304(3) 0.1886(2) 0.78171(13) 0.0410(4) Uani d . 1 1
H H12A 0.7766 0.1392 0.8076 0.049 Uiso calc R 1 1
C C13 0.5711(3) 0.1780(2) 0.67819(12) 0.0352(3) Uani d . 1 1
H H13A 0.6771 0.1216 0.6346 0.042 Uiso calc R 1 1
N N1 0.3086(2) 0.24555(17) 0.53357(9) 0.0340(3) Uani d . 1 1
H H1A 0.4398 0.2433 0.5063 0.041 Uiso calc R 1 1
O O1 -0.1215(2) 0.2392(2) 0.49853(9) 0.0507(3) Uani d . 1 1
Cl Cl1 0.07987(11) 0.24911(8) 0.03678(3) 0.06247(18) Uani d . 1 1

loop_
_atom_site_aniso_label
_atom_site_aniso_U_11
_atom_site_aniso_U_22
_atom_site_aniso_U_33
_atom_site_aniso_U_12
_atom_site_aniso_U_13
_atom_site_aniso_U_23
C1 0.0306(7) 0.0405(8) 0.0314(7) 0.0001(6) 0.0075(5) 0.0109(6)
C2 0.0292(6) 0.0351(7) 0.0299(7) 0.0041(5) 0.0073(5) 0.0105(5)
C3 0.0301(7) 0.0422(8) 0.0342(7) -0.0018(6) 0.0043(6) 0.0126(6)
C4 0.0367(7) 0.0430(8) 0.0397(8) 0.0003(6) 0.0129(6) 0.0161(7)
C5 0.0436(8) 0.0413(8) 0.0284(7) 0.0086(6) 0.0109(6) 0.0121(6)
C6 0.0364(8) 0.0465(8) 0.0317(7) -0.0011(6) 0.0025(6) 0.0080(6)
C7 0.0294(7) 0.0439(8) 0.0347(7) -0.0020(6) 0.0066(6) 0.0116(6)
C8 0.0285(6) 0.0340(7) 0.0292(7) -0.0019(5) 0.0058(5) 0.0106(5)
C9 0.0306(7) 0.0427(8) 0.0339(7) 0.0052(6) 0.0082(6) 0.0121(6)
C10 0.0376(8) 0.0496(9) 0.0334(8) 0.0020(6) 0.0131(6) 0.0101(7)
C11 0.0410(8) 0.0565(10) 0.0313(7) -0.0044(7) 0.0053(6) 0.0177(7)
C12 0.0319(7) 0.0517(9) 0.0427(9) 0.0034(6) 0.0031(6) 0.0217(7)
C13 0.0301(7) 0.0414(8) 0.0368(8) 0.0041(6) 0.0095(6) 0.0132(6)
N1 0.0285(6) 0.0470(7) 0.0293(6) 0.0034(5) 0.0081(5) 0.0135(5)
O1 0.0287(5) 0.0897(10) 0.0361(6) -0.0018(6) 0.0085(4) 0.0204(6)
Cl1 0.0798(4) 0.0789(4) 0.0331(2) 0.0003(3) 0.0155(2) 0.0199(2)

loop_
_atom_type_symbol
_atom_type_description
_atom_type_scat_dispersion_real
_atom_type_scat_dispersion_imag
_atom_type_scat_source
C C 0.0033 0.0016 'International Tables Vol C Tables 4.2.6.8 and 6.1.1.4'
H H 0.0000 0.0000 'International Tables Vol C Tables 4.2.6.8 and 6.1.1.4'
N N 0.0061 0.0033 'International Tables Vol C Tables 4.2.6.8 and 6.1.1.4'
O O 0.0106 0.0060 'International Tables Vol C Tables 4.2.6.8 and 6.1.1.4'
Cl Cl 0.1484 0.1585 'International Tables Vol C Tables 4.2.6.8 and 6.1.1.4'

loop_
_geom_angle_atom_site_label_1
_geom_angle_atom_site_label_2
_geom_angle_atom_site_label_3
_geom_angle
O1 C1 N1 123.61(14)
O1 C1 C2 121.13(13)
N1 C1 C2 115.26(12)
C7 C2 C3 119.09(13)
C7 C2 C1 118.05(12)
C3 C2 C1 122.82(13)
C4 C3 C2 120.48(14)
C4 C3 H3A 119.8
C2 C3 H3A 119.8
C5 C4 C3 119.13(14)
C5 C4 H4A 120.4
C3 C4 H4A 120.4
C4 C5 C6 121.55(14)
C4 C5 Cl1 118.82(12)
C6 C5 Cl1 119.62(12)
C7 C6 C5 118.82(14)
C7 C6 H6A 120.6
C5 C6 H6A 120.6
C6 C7 C2 120.92(13)
C6 C7 H7A 119.5
C2 C7 H7A 119.5
C13 C8 C9 119.85(13)
C13 C8 N1 117.54(12)
C9 C8 N1 122.54(13)
C10 C9 C8 119.35(14)
C10 C9 H9A 120.3
C8 C9 H9A 120.3
C11 C10 C9 120.98(14)
C11 C10 H10A 119.5
C9 C10 H10A 119.5
C10 C11 C12 119.37(15)
C10 C11 H11A 120.3
C12 C11 H11A 120.3
C13 C12 C11 120.46(14)
C13 C12 H12A 119.8
C11 C12 H12A 119.8
C12 C13 C8 119.98(14)
C12 C13 H13A 120.0
C8 C13 H13A 120.0
C1 N1 C8 126.94(12)
C1 N1 H1A 116.5
C8 N1 H1A 116.5

loop_
_geom_bond_atom_site_label_1
_geom_bond_atom_site_label_2
_geom_bond_distance
C1 O1 1.2257(17)
C1 N1 1.3558(19)
C1 C2 1.4976(19)
C2 C7 1.389(2)
C2 C3 1.3933(19)
C3 C4 1.383(2)
C3 H3A 0.9300
C4 C5 1.380(2)
C4 H4A 0.9300
C5 C6 1.382(2)
C5 Cl1 1.7398(15)
C6 C7 1.382(2)
C6 H6A 0.9300
C7 H7A 0.9300
C8 C13 1.390(2)
C8 C9 1.391(2)
C8 N1 1.4173(17)
C9 C10 1.384(2)
C9 H9A 0.9300
C10 C11 1.382(2)
C10 H10A 0.9300
C11 C12 1.384(2)
C11 H11A 0.9300
C12 C13 1.382(2)
C12 H12A 0.9300
C13 H13A 0.9300
N1 H1A 0.8600

loop_
_geom_hbond_atom_site_label_D
_geom_hbond_atom_site_label_H
_geom_hbond_atom_site_label_A
_geom_hbond_site_symmetry_A
_geom_hbond_distance_DH
_geom_hbond_distance_HA
_geom_hbond_distance_DA
_geom_hbond_angle_DHA
N1 H1A O1 1_655 0.86 2.39 3.1987(16) 157.2

loop_
_geom_torsion_atom_site_label_1
_geom_torsion_atom_site_label_2
_geom_torsion_atom_site_label_3
_geom_torsion_atom_site_label_4
_geom_torsion
O1 C1 C2 C7 -28.3(2)
N1 C1 C2 C7 151.19(14)
O1 C1 C2 C3 149.28(16)
N1 C1 C2 C3 -31.2(2)
C7 C2 C3 C4 0.3(2)
C1 C2 C3 C4 -177.34(14)
C2 C3 C4 C5 -0.7(2)
C3 C4 C5 C6 0.4(2)
C3 C4 C5 Cl1 179.60(12)
C4 C5 C6 C7 0.4(2)
Cl1 C5 C6 C7 -178.78(12)
C5 C6 C7 C2 -0.9(2)
C3 C2 C7 C6 0.6(2)
C1 C2 C7 C6 178.28(14)
C13 C8 C9 C10 0.7(2)
N1 C8 C9 C10 -176.47(14)
C8 C9 C10 C11 -0.3(2)
C9 C10 C11 C12 -0.2(2)
C10 C11 C12 C13 0.3(2)
C11 C12 C13 C8 0.1(2)
C9 C8 C13 C12 -0.6(2)
N1 C8 C13 C12 176.70(13)
O1 C1 N1 C8 -2.5(3)
C2 C1 N1 C8 177.96(13)
C13 C8 N1 C1 152.65(15)
C9 C8 N1 C1 -30.2(2)

loop_
_cod_related_entry_id
_cod_related_entry_database
_cod_related_entry_code
1 ChemSpider 307546
